data_7021698
loop_
_publ_author_name
'Lemus, Luis'
'Guerrero, Juan'
'Costamagna, Juan'
'Lorca, Romina'
'Jara, Danilo H.'
'Ferraudi, Guillermo'
'Oliver, Allen'
'Lappin, A. Graham'

_publ_section_title
;
 Resolution and characterization of helicate dimer and trimer complexes of
 1,3-bis(9-methyl-1,10-phenanthrolin-2-yl)propane with copper(i).
;
_journal_issue 32
_journal_name_full 'Dalton transactions (Cambridge, England : 2003)'
_journal_page_first 11426
_journal_page_last 11435
_journal_paper_doi 10.1039/c3dt50971k
_journal_volume 42
_journal_year 2013
_chemical_formula_moiety 'C87 H72 Cu3 N12 , 3(Cl O4)'
_chemical_formula_sum 'C87 H72 Cl3 Cu3 N12 O12'
_chemical_formula_weight 1774.54
_chemical_name_systematic
; 
 ? 
;
_space_group_IT_number 163
_symmetry_cell_setting trigonal
_symmetry_space_group_name_Hall '-P 3 2c'
_symmetry_space_group_name_H-M 'P -3 1 c'
_atom_sites_solution_hydrogens geom
_atom_sites_solution_primary direct
_atom_sites_solution_secondary difmap
_audit_creation_method SHELXL-97
_cell_angle_alpha 90.00
_cell_angle_beta 90.00
_cell_angle_gamma 120.00
_cell_formula_units_Z 2
_cell_length_a 16.9700(5)
_cell_length_b 16.9700(5)
_cell_length_c 17.6573(6)
_cell_measurement_reflns_used 9874
_cell_measurement_temperature 150(2)
_cell_measurement_theta_max 28.42
_cell_measurement_theta_min 2.52
_cell_volume 4403.7(2)
_computing_cell_refinement 'Bruker SAINT v7.60A'
_computing_data_collection 'Bruker APEX-II v2009-7'
_computing_data_reduction 'Bruker SAINT v7.60A'
_computing_molecular_graphics
;
XP (Sheldrick, 2008) / Diamond 3.2i ((Brandenburg, 2012) / 
POV-ray v3.6.2 (Cason, 2003)
;
_computing_publication_material 'CIFTab (Sheldrick, 2012)'
_computing_structure_refinement 'SHELXL-97 (Sheldrick, 2008)'
_computing_structure_solution 'SHELXS-97 (Sheldrick, 2008)'
_diffrn_ambient_temperature 150(2)
_diffrn_detector_area_resol_mean 83.33
_diffrn_measured_fraction_theta_full 0.998
_diffrn_measured_fraction_theta_max 0.998
_diffrn_measurement_device_type 'Bruker APEX-II'
_diffrn_measurement_method 'combination of \w and \f-scans '
_diffrn_radiation_monochromator 'channel-cut Si-<111> crystal'
_diffrn_radiation_source synchrotron
_diffrn_radiation_type synchrotron
_diffrn_radiation_wavelength 0.77490
_diffrn_reflns_av_R_equivalents 0.0655
_diffrn_reflns_av_unetI/netI 0.0233
_diffrn_reflns_limit_h_max 21
_diffrn_reflns_limit_h_min -21
_diffrn_reflns_limit_k_max 21
_diffrn_reflns_limit_k_min -21
_diffrn_reflns_limit_l_max 22
_diffrn_reflns_limit_l_min -22
_diffrn_reflns_number 64420
_diffrn_reflns_theta_full 29.01
_diffrn_reflns_theta_max 29.01
_diffrn_reflns_theta_min 1.97
_exptl_absorpt_coefficient_mu 1.102
_exptl_absorpt_correction_T_max 0.9368
_exptl_absorpt_correction_T_min 0.9268
_exptl_absorpt_correction_type multi-scan
_exptl_absorpt_process_details 'SADABS, Sheldrick, 2008'
_exptl_crystal_colour orange
_exptl_crystal_density_diffrn 1.338
_exptl_crystal_density_method 'not measured'
_exptl_crystal_description rod
_exptl_crystal_F_000 1824
_exptl_crystal_size_max 0.07
_exptl_crystal_size_mid 0.07
_exptl_crystal_size_min 0.06
_refine_diff_density_max 1.237
_refine_diff_density_min -0.569
_refine_diff_density_rms 0.124
_refine_ls_extinction_method none
_refine_ls_goodness_of_fit_ref 1.064
_refine_ls_hydrogen_treatment constr
_refine_ls_matrix_type full
_refine_ls_number_parameters 190
_refine_ls_number_reflns 3028
_refine_ls_number_restraints 21
_refine_ls_restrained_S_all 1.078
_refine_ls_R_factor_all 0.0716
_refine_ls_R_factor_gt 0.0646
_refine_ls_shift/su_max 0.092
_refine_ls_shift/su_mean 0.005
_refine_ls_structure_factor_coef Fsqd
_refine_ls_weighting_details 'calc w=1/[\s^2^(Fo^2^)+(0.1659P)^2^+4.2969P] where P=(Fo^2^+2Fc^2^)/3'
_refine_ls_weighting_scheme calc
_refine_ls_wR_factor_gt 0.2195
_refine_ls_wR_factor_ref 0.2302
_reflns_number_gt 2623
_reflns_number_total 3028
_reflns_threshold_expression >2sigma(I)
_cod_data_source_file c3dt50971k.txt
_cod_data_source_block nd029a
_cod_original_sg_symbol_H-M P-31c
_cod_database_code 7021698

loop_
_symmetry_equiv_pos_as_xyz
'x, y, z'
'-y, x-y, z'
'-x+y, -x, z'
'-y, -x, -z+1/2'
'-x+y, y, -z+1/2'
'x, x-y, -z+1/2'
'-x, -y, -z'
'y, -x+y, -z'
'x-y, x, -z'
'y, x, z-1/2'
'x-y, -y, z-1/2'
'-x, -x+y, z-1/2'

loop_
_atom_site_label
_atom_site_type_symbol
_atom_site_fract_x
_atom_site_fract_y
_atom_site_fract_z
_atom_site_U_iso_or_equiv
_atom_site_adp_type
_atom_site_occupancy
_atom_site_symmetry_multiplicity
_atom_site_calc_flag
_atom_site_refinement_flags
Cu1 Cu 0.525847(19) 0.474153(19) 0.2500 0.0340(3) Uani 1 2 d S
N1 N 0.5893(2) 0.5849(2) 0.31874(16) 0.0366(7) Uani 1 1 d .
N2 N 0.52001(19) 0.4084(2) 0.35251(16) 0.0333(6) Uani 1 1 d .
C1 C 0.6051(4) 0.6930(3) 0.2231(2) 0.0565(12) Uani 1 1 d .
H1A H 0.5822 0.6385 0.1914 0.085 Uiso 1 1 calc R
H1B H 0.6612 0.7422 0.2009 0.085 Uiso 1 1 calc R
H1C H 0.5593 0.7120 0.2260 0.085 Uiso 1 1 calc R
C2 C 0.6244(3) 0.6725(3) 0.3004(2) 0.0438(9) Uani 1 1 d .
C3 C 0.6783(3) 0.7434(3) 0.3515(2) 0.0534(10) Uani 1 1 d .
H3A H 0.7048 0.8051 0.3360 0.064 Uiso 1 1 calc R
C4 C 0.6919(3) 0.7222(3) 0.4238(2) 0.0490(10) Uani 1 1 d .
H4A H 0.7270 0.7692 0.4591 0.059 Uiso 1 1 calc R
C5 C 0.6536(3) 0.6307(3) 0.44500(19) 0.0402(8) Uani 1 1 d .
C6 C 0.6039(2) 0.5640(2) 0.39017(19) 0.0340(7) Uani 1 1 d .
C7 C 0.6624(3) 0.6027(3) 0.5202(2) 0.0428(9) Uani 1 1 d .
H7A H 0.6956 0.6473 0.5577 0.051 Uiso 1 1 calc R
C8 C 0.6239(3) 0.5136(3) 0.5376(2) 0.0441(9) Uani 1 1 d .
H8A H 0.6300 0.4964 0.5875 0.053 Uiso 1 1 calc R
C9 C 0.5742(3) 0.4448(3) 0.48270(19) 0.0375(8) Uani 1 1 d .
C10 C 0.5649(2) 0.4691(2) 0.40861(19) 0.0332(7) Uani 1 1 d .
C11 C 0.5313(3) 0.3507(3) 0.4991(2) 0.0455(9) Uani 1 1 d .
H11A H 0.5358 0.3303 0.5481 0.055 Uiso 1 1 calc R
C12 C 0.4833(3) 0.2899(3) 0.4435(2) 0.0445(9) Uani 1 1 d .
H12A H 0.4529 0.2266 0.4542 0.053 Uiso 1 1 calc R
C13 C 0.4784(2) 0.3199(3) 0.3702(2) 0.0373(8) Uani 1 1 d .
C14 C 0.4253(3) 0.2517(3) 0.3096(2) 0.0403(8) Uani 1 1 d .
H14A H 0.3847 0.2698 0.2844 0.048 Uiso 1 1 calc R
H14B H 0.3865 0.1916 0.3336 0.048 Uiso 1 1 calc R
C15 C 0.4853(3) 0.24263(17) 0.2500 0.0367(10) Uani 1 2 d S
H15A H 0.5246 0.2223 0.2742 0.044 Uiso 1 1 d .
Cl1 Cl 0.6667 0.3333 0.7793(3) 0.0818(14) Uani 0.50 3 d SP
O1 O 0.5884(11) 0.3254(12) 0.6918(7) 0.219(6) Uiso 0.67 1 d P
Cl2 Cl 0.9610(4) 0.8310(3) 0.3774(4) 0.0956(15) Uani 0.33 1 d PD
O2 O 0.9017(9) 0.7607(10) 0.4189(8) 0.101(4) Uiso 0.33 1 d PD
O3 O 1.0429(11) 0.8501(13) 0.4031(11) 0.157(8) Uiso 0.33 1 d PD
O4 O 0.9580(16) 0.8153(15) 0.3054(10) 0.208(12) Uiso 0.33 1 d PD
O5 O 0.9483(14) 0.9006(12) 0.3896(12) 0.170(9) Uiso 0.33 1 d PD

loop_
_atom_site_aniso_label
_atom_site_aniso_U_11
_atom_site_aniso_U_22
_atom_site_aniso_U_33
_atom_site_aniso_U_23
_atom_site_aniso_U_13
_atom_site_aniso_U_12
Cu1 0.0444(4) 0.0444(4) 0.0215(4) -0.00582(18) -0.00582(18) 0.0282(3)
N1 0.0523(17) 0.0445(16) 0.0254(13) -0.0066(12) -0.0071(12) 0.0334(15)
N2 0.0401(15) 0.0441(16) 0.0243(14) -0.0028(11) 0.0003(10) 0.0275(13)
C1 0.095(3) 0.049(2) 0.037(2) -0.0066(17) -0.017(2) 0.045(2)
C2 0.062(2) 0.0435(19) 0.0349(19) -0.0047(15) -0.0077(17) 0.0333(19)
C3 0.078(3) 0.046(2) 0.042(2) -0.0084(18) -0.011(2) 0.035(2)
C4 0.063(3) 0.049(2) 0.039(2) -0.0157(16) -0.0137(18) 0.031(2)
C5 0.051(2) 0.053(2) 0.0273(16) -0.0092(14) -0.0055(14) 0.0346(18)
C6 0.0438(18) 0.0444(18) 0.0244(15) -0.0049(13) -0.0027(13) 0.0299(16)
C7 0.054(2) 0.059(2) 0.0246(16) -0.0127(15) -0.0073(15) 0.0351(19)
C8 0.058(2) 0.068(3) 0.0206(16) -0.0052(16) -0.0026(15) 0.042(2)
C9 0.047(2) 0.054(2) 0.0246(17) -0.0015(14) 0.0015(14) 0.0352(17)
C10 0.0392(17) 0.0458(19) 0.0242(16) -0.0033(13) 0.0000(13) 0.0285(15)
C11 0.061(2) 0.062(2) 0.0278(18) 0.0053(16) 0.0031(15) 0.041(2)
C12 0.061(2) 0.049(2) 0.034(2) 0.0040(15) 0.0057(16) 0.0354(19)
C13 0.047(2) 0.0449(19) 0.0285(17) -0.0007(14) 0.0029(13) 0.0290(16)
C14 0.0459(19) 0.0434(19) 0.0340(18) -0.0031(15) 0.0011(14) 0.0242(16)
C15 0.044(3) 0.0373(17) 0.031(2) -0.0046(16) 0.000 0.0221(13)
Cl1 0.0782(17) 0.0782(17) 0.089(3) 0.000 0.000 0.0391(8)
Cl2 0.095(3) 0.072(3) 0.121(4) 0.004(3) 0.018(3) 0.043(3)

loop_
_atom_type_symbol
_atom_type_description
_atom_type_scat_dispersion_real
_atom_type_scat_dispersion_imag
_atom_type_scat_source
C C -0.0020 0.0020 'International Tables Vol C Tables 4.2.6.8 and 6.1.1.4'
H H 0.0000 0.0000 'International Tables Vol C Tables 4.2.6.8 and 6.1.1.4'
N N -0.0031 0.0040 'International Tables Vol C Tables 4.2.6.8 and 6.1.1.4'
Cu Cu 0.1330 1.4803 'International Tables Vol C Tables 4.2.6.8 and 6.1.1.4'
O O -0.0041 0.0074 'International Tables Vol C Tables 4.2.6.8 and 6.1.1.4'
Cl Cl 0.1408 0.1896 'International Tables Vol C Tables 4.2.6.8 and 6.1.1.4'

loop_
_geom_angle_atom_site_label_1
_geom_angle_atom_site_label_2
_geom_angle_atom_site_label_3
_geom_angle
_geom_angle_site_symmetry_1
_geom_angle_site_symmetry_3
N1 Cu1 N1 140.06(16) 4_665 .
N1 Cu1 N2 116.52(12) 4_665 .
N1 Cu1 N2 80.77(11) . .
N1 Cu1 N2 80.77(11) 4_665 4_665
N1 Cu1 N2 116.52(12) . 4_665
N2 Cu1 N2 130.47(15) . 4_665
C2 N1 C6 118.4(3) . .
C2 N1 Cu1 128.2(2) . .
C6 N1 Cu1 113.1(2) . .
C13 N2 C10 117.6(3) . .
C13 N2 Cu1 130.9(2) . .
C10 N2 Cu1 111.5(2) . .
C2 C1 H1A 109.5 . .
C2 C1 H1B 109.5 . .
H1A C1 H1B 109.5 . .
C2 C1 H1C 109.5 . .
H1A C1 H1C 109.5 . .
H1B C1 H1C 109.5 . .
N1 C2 C3 122.2(3) . .
N1 C2 C1 117.1(3) . .
C3 C2 C1 120.7(4) . .
C4 C3 C2 119.4(4) . .
C4 C3 H3A 120.3 . .
C2 C3 H3A 120.3 . .
C3 C4 C5 119.4(4) . .
C3 C4 H4A 120.3 . .
C5 C4 H4A 120.3 . .
C4 C5 C6 117.8(3) . .
C4 C5 C7 122.9(3) . .
C6 C5 C7 119.2(4) . .
N1 C6 C5 122.8(3) . .
N1 C6 C10 117.3(3) . .
C5 C6 C10 120.0(3) . .
C8 C7 C5 120.5(3) . .
C8 C7 H7A 119.8 . .
C5 C7 H7A 119.8 . .
C7 C8 C9 121.3(3) . .
C7 C8 H8A 119.3 . .
C9 C8 H8A 119.3 . .
C10 C9 C11 116.9(3) . .
C10 C9 C8 120.1(4) . .
C11 C9 C8 123.1(3) . .
N2 C10 C9 124.1(3) . .
N2 C10 C6 117.0(3) . .
C9 C10 C6 118.9(3) . .
C12 C11 C9 119.0(3) . .
C12 C11 H11A 120.5 . .
C9 C11 H11A 120.5 . .
C11 C12 C13 120.6(4) . .
C11 C12 H12A 119.7 . .
C13 C12 H12A 119.7 . .
N2 C13 C12 121.8(3) . .
N2 C13 C14 118.4(3) . .
C12 C13 C14 119.8(3) . .
C13 C14 C15 113.4(3) . .
C13 C14 H14A 108.9 . .
C15 C14 H14A 108.9 . .
C13 C14 H14B 108.9 . .
C15 C14 H14B 108.9 . .
H14A C14 H14B 107.7 . .
C14 C15 C14 109.4(4) 6 .
C14 C15 H15A 109.7 6 .
C14 C15 H15A 109.8 . .
Cl1 Cl1 O1 112.0(6) 4_666 5_656
Cl1 Cl1 O1 112.0(7) 4_666 6_556
O1 Cl1 O1 106.9(7) 5_656 6_556
Cl1 Cl1 O1 112.0(6) 4_666 4_666
O1 Cl1 O1 106.9(7) 5_656 4_666
O1 Cl1 O1 106.9(7) 6_556 4_666
Cl1 Cl1 O1 39.3(4) 4_666 .
O1 Cl1 O1 150.1(6) 5_656 .
O1 Cl1 O1 84.7(10) 6_556 .
O1 Cl1 O1 95.4(11) 4_666 .
Cl1 Cl1 O1 39.3(4) 4_666 2_655
O1 Cl1 O1 84.7(10) 5_656 2_655
O1 Cl1 O1 95.4(11) 6_556 2_655
O1 Cl1 O1 150.1(6) 4_666 2_655
O1 Cl1 O1 66.6(7) . 2_655
Cl1 Cl1 O1 39.3(4) 4_666 3_665
O1 Cl1 O1 95.4(11) 5_656 3_665
O1 Cl1 O1 150.1(6) 6_556 3_665
O1 Cl1 O1 84.7(10) 4_666 3_665
O1 Cl1 O1 66.6(7) . 3_665
O1 Cl1 O1 66.6(7) 2_655 3_665
Cl1 O1 Cl1 28.7(5) 4_666 .
O4 Cl2 O5 109.8(11) . .
O4 Cl2 O2 115.0(11) . .
O5 Cl2 O2 108.8(9) . .
O4 Cl2 O3 108.1(10) . .
O5 Cl2 O3 110.0(10) . .
O2 Cl2 O3 104.9(9) . .

loop_
_geom_bond_atom_site_label_1
_geom_bond_atom_site_label_2
_geom_bond_distance
_geom_bond_site_symmetry_2
Cu1 N1 2.035(3) 4_665
Cu1 N1 2.035(3) .
Cu1 N2 2.103(3) .
Cu1 N2 2.103(3) 4_665
N1 C2 1.335(5) .
N1 C6 1.366(4) .
N2 C13 1.338(5) .
N2 C10 1.356(4) .
C1 C2 1.486(5) .
C1 H1A 0.9800 .
C1 H1B 0.9800 .
C1 H1C 0.9800 .
C2 C3 1.413(6) .
C3 C4 1.378(6) .
C3 H3A 0.9500 .
C4 C5 1.402(6) .
C4 H4A 0.9500 .
C5 C6 1.405(5) .
C5 C7 1.443(5) .
C6 C10 1.439(5) .
C7 C8 1.349(6) .
C7 H7A 0.9500 .
C8 C9 1.424(5) .
C8 H8A 0.9500 .
C9 C10 1.404(5) .
C9 C11 1.415(6) .
C11 C12 1.360(6) .
C11 H11A 0.9500 .
C12 C13 1.408(5) .
C12 H12A 0.9500 .
C13 C14 1.501(5) .
C14 C15 1.525(4) .
C14 H14A 0.9900 .
C14 H14B 0.9900 .
C15 C14 1.525(4) 6
C15 H15A 0.9886 .
Cl1 Cl1 1.034(11) 4_666
Cl1 O1 1.366(15) 5_656
Cl1 O1 1.366(16) 6_556
Cl1 O1 1.366(15) 4_666
Cl1 O1 1.998(14) .
Cl1 O1 1.998(14) 2_655
Cl1 O1 1.998(15) 3_665
O1 Cl1 1.366(15) 4_666
Cl2 O4 1.295(16) .
Cl2 O5 1.320(15) .
Cl2 O2 1.331(13) .
Cl2 O3 1.340(16) .

loop_
_geom_torsion_atom_site_label_1
_geom_torsion_atom_site_label_2
_geom_torsion_atom_site_label_3
_geom_torsion_atom_site_label_4
_geom_torsion
_geom_torsion_site_symmetry_1
_geom_torsion_site_symmetry_4
N1 Cu1 N1 C2 -60.3(3) 4_665 .
N2 Cu1 N1 C2 179.0(3) . .
N2 Cu1 N1 C2 48.2(4) 4_665 .
N1 Cu1 N1 C6 126.6(3) 4_665 .
N2 Cu1 N1 C6 5.9(2) . .
N2 Cu1 N1 C6 -124.9(2) 4_665 .
N1 Cu1 N2 C13 31.4(3) 4_665 .
N1 Cu1 N2 C13 173.3(3) . .
N2 Cu1 N2 C13 -69.5(3) 4_665 .
N1 Cu1 N2 C10 -146.4(2) 4_665 .
N1 Cu1 N2 C10 -4.5(2) . .
N2 Cu1 N2 C10 112.6(2) 4_665 .
C6 N1 C2 C3 2.2(6) . .
Cu1 N1 C2 C3 -170.6(3) . .
C6 N1 C2 C1 -178.2(4) . .
Cu1 N1 C2 C1 9.0(6) . .
N1 C2 C3 C4 -3.0(7) . .
C1 C2 C3 C4 177.4(4) . .
C2 C3 C4 C5 1.2(7) . .
C3 C4 C5 C6 1.2(6) . .
C3 C4 C5 C7 -178.1(4) . .
C2 N1 C6 C5 0.4(5) . .
Cu1 N1 C6 C5 174.3(3) . .
C2 N1 C6 C10 179.7(3) . .
Cu1 N1 C6 C10 -6.4(4) . .
C4 C5 C6 N1 -2.1(6) . .
C7 C5 C6 N1 177.2(3) . .
C4 C5 C6 C10 178.6(3) . .
C7 C5 C6 C10 -2.0(5) . .
C4 C5 C7 C8 179.7(4) . .
C6 C5 C7 C8 0.4(6) . .
C5 C7 C8 C9 0.4(6) . .
C7 C8 C9 C10 0.3(6) . .
C7 C8 C9 C11 -178.7(4) . .
C13 N2 C10 C9 3.4(5) . .
Cu1 N2 C10 C9 -178.4(3) . .
C13 N2 C10 C6 -175.7(3) . .
Cu1 N2 C10 C6 2.5(4) . .
C11 C9 C10 N2 -1.9(5) . .
C8 C9 C10 N2 179.1(3) . .
C11 C9 C10 C6 177.2(3) . .
C8 C9 C10 C6 -1.9(5) . .
N1 C6 C10 N2 2.6(5) . .
C5 C6 C10 N2 -178.1(3) . .
N1 C6 C10 C9 -176.6(3) . .
C5 C6 C10 C9 2.7(5) . .
C10 C9 C11 C12 -0.7(5) . .
C8 C9 C11 C12 178.3(4) . .
C9 C11 C12 C13 1.6(6) . .
C10 N2 C13 C12 -2.4(5) . .
Cu1 N2 C13 C12 179.9(3) . .
C10 N2 C13 C14 177.7(3) . .
Cu1 N2 C13 C14 -0.1(5) . .
C11 C12 C13 N2 -0.1(6) . .
C11 C12 C13 C14 179.9(3) . .
N2 C13 C14 C15 72.6(4) . .
C12 C13 C14 C15 -107.3(4) . .
C13 C14 C15 C14 -178.8(4) . 6
O1 Cl1 O1 Cl1 -20(3) 5_656 4_666
O1 Cl1 O1 Cl1 -134.9(14) 6_556 4_666
O1 Cl1 O1 Cl1 118.6(12) 4_666 4_666
O1 Cl1 O1 Cl1 -36.75(16) 2_655 4_666
O1 Cl1 O1 Cl1 36.74(16) 3_665 4_666
